data_1515750
loop_
_publ_author_name
'Chabanne, Laurent'
'Matas, Inmaculada'
'Patra, Sanjib K.'
'Manners, Ian'

_publ_section_title
;
 Organic-metalloblock copolymers via photocontrolled living anionic
 ring-opening polymerization
;
_journal_issue 11
_journal_name_full 'Polymer Chemistry'
_journal_page_first 2651
_journal_paper_doi 10.1039/c1py00298h
_journal_volume 2
_journal_year 2011
_chemical_formula_moiety 'C16 H20 Fe Si2'
_chemical_formula_sum 'C16 H20 Fe Si2'
_chemical_formula_weight 324.35
_chemical_name_systematic
;
?
;
_space_group_IT_number 2
_symmetry_cell_setting triclinic
_symmetry_space_group_name_Hall '-P 1'
_symmetry_space_group_name_H-M 'P -1'
_atom_sites_solution_hydrogens geom
_atom_sites_solution_primary direct
_atom_sites_solution_secondary difmap
_audit_creation_method SHELXL-97
_cell_angle_alpha 119.056(2)
_cell_angle_beta 94.309(2)
_cell_angle_gamma 102.937(2)
_cell_formula_units_Z 4
_cell_length_a 11.043(3)
_cell_length_b 13.2414(15)
_cell_length_c 13.5068(15)
_cell_measurement_temperature 100(2)
_cell_volume 1643.0(5)
_computing_cell_refinement 'Bruker SAINT'
_computing_data_collection 'Bruker SMART'
_computing_data_reduction 'Bruker SAINT'
_computing_molecular_graphics ORTEP
_computing_publication_material 'Bruker SHELXTL'
_computing_structure_refinement 'SHELXL-97 (Sheldrick, 1997)'
_computing_structure_solution 'SHELXS-97 (Sheldrick, 1990)'
_diffrn_ambient_temperature 100(2)
_diffrn_measured_fraction_theta_full 0.789
_diffrn_measured_fraction_theta_max 0.789
_diffrn_measurement_device_type 'Bruker-AXS Platform'
_diffrn_measurement_method '\w scans'
_diffrn_radiation_monochromator graphite
_diffrn_radiation_source 'fine-focus sealed tube'
_diffrn_radiation_type MoK\a
_diffrn_radiation_wavelength 0.71073
_diffrn_reflns_av_R_equivalents 0.0143
_diffrn_reflns_av_sigmaI/netI 0.0278
_diffrn_reflns_limit_h_max 13
_diffrn_reflns_limit_h_min -14
_diffrn_reflns_limit_k_max 17
_diffrn_reflns_limit_k_min -17
_diffrn_reflns_limit_l_max 17
_diffrn_reflns_limit_l_min -11
_diffrn_reflns_number 9608
_diffrn_reflns_theta_full 28.30
_diffrn_reflns_theta_max 28.30
_diffrn_reflns_theta_min 1.84
_exptl_absorpt_coefficient_mu 1.048
_exptl_absorpt_correction_T_max 0.8757
_exptl_absorpt_correction_T_min 0.5719
_exptl_absorpt_correction_type multi-scan
_exptl_absorpt_process_details SADABS
_exptl_crystal_colour red
_exptl_crystal_density_diffrn 1.311
_exptl_crystal_density_method 'not measured'
_exptl_crystal_description block
_exptl_crystal_F_000 680
_exptl_crystal_size_max 0.50
_exptl_crystal_size_mid 0.15
_exptl_crystal_size_min 0.13
_refine_diff_density_max 0.745
_refine_diff_density_min -0.417
_refine_diff_density_rms 0.060
_refine_ls_extinction_method none
_refine_ls_goodness_of_fit_ref 1.030
_refine_ls_hydrogen_treatment mixed
_refine_ls_matrix_type full
_refine_ls_number_parameters 351
_refine_ls_number_reflns 6450
_refine_ls_number_restraints 0
_refine_ls_restrained_S_all 1.030
_refine_ls_R_factor_all 0.0340
_refine_ls_R_factor_gt 0.0288
_refine_ls_shift/su_max 0.001
_refine_ls_shift/su_mean 0.000
_refine_ls_structure_factor_coef Fsqd
_refine_ls_weighting_details 'calc w=1/[\s^2^(Fo^2^)+(0.0655P)^2^+0.3191P] where P=(Fo^2^+2Fc^2^)/3'
_refine_ls_weighting_scheme calc
_refine_ls_wR_factor_gt 0.0826
_refine_ls_wR_factor_ref 0.0974
_reflns_number_gt 5640
_reflns_number_total 6450
_reflns_threshold_expression >2sigma(I)
_cod_data_source_file c1py00298h.txt
_cod_data_source_block 3b
_cod_original_sg_symbol_H-M P-1
_cod_database_code 1515750

loop_
_symmetry_equiv_pos_as_xyz
'x, y, z'
'-x, -y, -z'

loop_
_atom_site_label
_atom_site_type_symbol
_atom_site_fract_x
_atom_site_fract_y
_atom_site_fract_z
_atom_site_U_iso_or_equiv
_atom_site_adp_type
_atom_site_occupancy
_atom_site_symmetry_multiplicity
_atom_site_calc_flag
_atom_site_refinement_flags
Fe2 Fe 0.76641(2) 0.34850(2) 0.48799(2) 0.01171(9) Uani 1 1 d .
Fe1 Fe 0.76390(2) 0.85352(2) 0.42171(2) 0.01238(9) Uani 1 1 d .
Si2 Si 0.22390(4) 0.71094(4) 0.06198(4) 0.01352(12) Uani 1 1 d .
Si3 Si 0.76100(4) 0.19131(4) 0.26679(4) 0.01441(12) Uani 1 1 d .
Si4 Si 1.14500(4) 0.24149(4) 0.11494(5) 0.01517(12) Uani 1 1 d .
Si1 Si 0.57038(4) 0.66063(4) 0.26542(5) 0.01380(12) Uani 1 1 d .
C17 C 0.79805(16) 0.18549(15) 0.40112(17) 0.0148(3) Uani 1 1 d .
C6 C 0.72984(16) 0.73185(16) 0.25043(16) 0.0150(3) Uani 1 1 d .
C28 C 0.90686(17) 0.20777(16) 0.21202(17) 0.0167(4) Uani 1 1 d .
C29 C 1.00373(17) 0.22087(16) 0.17589(17) 0.0172(4) Uani 1 1 d .
C8 C 0.93490(16) 0.84811(17) 0.36658(17) 0.0175(4) Uani 1 1 d .
H8 H 1.0170 0.8716 0.4122 0.021 Uiso 1 1 calc R
C13 C 0.35979(17) 0.69214(17) 0.13341(17) 0.0175(4) Uani 1 1 d .
C2 C 0.68680(17) 0.77159(17) 0.50642(17) 0.0177(4) Uani 1 1 d .
H2 H 0.7014 0.7025 0.5041 0.021 Uiso 1 1 calc R
C15 C 0.08690(17) 0.68283(19) 0.12734(18) 0.0201(4) Uani 1 1 d .
H15A H 0.0684 0.6011 0.1150 0.030 Uiso 1 1 calc R
H15B H 0.0120 0.6902 0.0907 0.030 Uiso 1 1 calc R
H15C H 0.1083 0.7424 0.2107 0.030 Uiso 1 1 calc R
C12 C 0.44449(16) 0.67830(17) 0.18336(17) 0.0173(4) Uani 1 1 d .
C23 C 0.82822(17) 0.44863(16) 0.41524(17) 0.0155(4) Uani 1 1 d .
H23 H 0.9110 0.4686 0.4017 0.019 Uiso 1 1 calc R
C10 C 0.75590(17) 0.85328(17) 0.27089(17) 0.0172(4) Uani 1 1 d .
H10 H 0.6991 0.8819 0.2420 0.021 Uiso 1 1 calc R
C1 C 0.58960(16) 0.76855(17) 0.42493(17) 0.0159(4) Uani 1 1 d .
C14 C 0.27090(19) 0.86909(18) 0.09142(19) 0.0234(4) Uani 1 1 d .
H14A H 0.2808 0.9260 0.1744 0.035 Uiso 1 1 calc R
H14B H 0.2049 0.8788 0.0469 0.035 Uiso 1 1 calc R
H14C H 0.3517 0.8855 0.0684 0.035 Uiso 1 1 calc R
C9 C 0.88106(17) 0.92345(17) 0.34171(17) 0.0181(4) Uani 1 1 d .
H9 H 0.9212 1.0060 0.3676 0.022 Uiso 1 1 calc R
C25 C 0.65557(17) 0.46041(18) 0.50295(18) 0.0187(4) Uani 1 1 d .
H25 H 0.6034 0.4883 0.5573 0.022 Uiso 1 1 calc R
C16 C 0.18853(19) 0.59924(18) -0.09611(18) 0.0216(4) Uani 1 1 d .
H16A H 0.2593 0.6195 -0.1293 0.032 Uiso 1 1 calc R
H16B H 0.1104 0.6013 -0.1336 0.032 Uiso 1 1 calc R
H16C H 0.1772 0.5180 -0.1088 0.032 Uiso 1 1 calc R
C21 C 0.69824(17) 0.18115(17) 0.46525(18) 0.0171(4) Uani 1 1 d .
H21 H 0.6132 0.1294 0.4316 0.021 Uiso 1 1 calc R
C11 C 0.54251(17) 0.50133(17) 0.2275(2) 0.0211(4) Uani 1 1 d .
H11A H 0.4649 0.4755 0.2505 0.032 Uiso 1 1 calc R
H11B H 0.6151 0.4951 0.2683 0.032 Uiso 1 1 calc R
H11C H 0.5329 0.4493 0.1436 0.032 Uiso 1 1 calc R
C18 C 0.91003(16) 0.27576(16) 0.48917(17) 0.0150(4) Uani 1 1 d .
H18 H 0.9916 0.2987 0.4748 0.018 Uiso 1 1 calc R
C31 C 1.18752(17) 0.39864(17) 0.14212(19) 0.0212(4) Uani 1 1 d .
H31A H 1.1134 0.4111 0.1103 0.032 Uiso 1 1 calc R
H31B H 1.2574 0.4106 0.1046 0.032 Uiso 1 1 calc R
H31C H 1.2141 0.4568 0.2258 0.032 Uiso 1 1 calc R
C5 C 0.60201(17) 0.89469(17) 0.46551(18) 0.0178(4) Uani 1 1 d .
H5 H 0.5504 0.9227 0.4310 0.021 Uiso 1 1 calc R
C7 C 0.84368(16) 0.73058(16) 0.31080(17) 0.0166(4) Uani 1 1 d .
H7 H 0.8556 0.6627 0.3129 0.020 Uiso 1 1 calc R
C4 C 0.70360(18) 0.97006(17) 0.56519(17) 0.0203(4) Uani 1 1 d .
H4 H 0.7312 1.0561 0.6077 0.024 Uiso 1 1 calc R
C20 C 0.74760(17) 0.26622(17) 0.58584(18) 0.0183(4) Uani 1 1 d .
H20 H 0.7015 0.2813 0.6457 0.022 Uiso 1 1 calc R
C30 C 1.1013(2) 0.12695(19) -0.04294(18) 0.0250(4) Uani 1 1 d .
H30A H 1.0771 0.0455 -0.0544 0.037 Uiso 1 1 calc R
H30B H 1.1743 0.1369 -0.0779 0.037 Uiso 1 1 calc R
H30C H 1.0295 0.1380 -0.0797 0.037 Uiso 1 1 calc R
C19 C 0.87874(17) 0.32479(17) 0.60074(17) 0.0172(4) Uani 1 1 d .
H19 H 0.9353 0.3857 0.6724 0.021 Uiso 1 1 calc R
C32 C 1.27628(19) 0.2170(2) 0.1878(2) 0.0254(4) Uani 1 1 d .
H32A H 1.2965 0.2759 0.2714 0.038 Uiso 1 1 calc R
H32B H 1.3519 0.2274 0.1560 0.038 Uiso 1 1 calc R
H32C H 1.2494 0.1348 0.1744 0.038 Uiso 1 1 calc R
C27 C 0.62607(19) 0.0619(2) 0.15466(19) 0.0272(5) Uani 1 1 d .
H27A H 0.6043 0.0758 0.0915 0.041 Uiso 1 1 calc R
H27B H 0.5522 0.0544 0.1893 0.041 Uiso 1 1 calc R
H27C H 0.6505 -0.0128 0.1239 0.041 Uiso 1 1 calc R
C24 C 0.78613(18) 0.52090(17) 0.51735(18) 0.0198(4) Uani 1 1 d .
H24 H 0.8361 0.5958 0.5831 0.024 Uiso 1 1 calc R
C3 C 0.75649(19) 0.89388(18) 0.58992(17) 0.0205(4) Uani 1 1 d .
H3 H 0.8260 0.9201 0.6513 0.025 Uiso 1 1 calc R
C22 C 0.72440(16) 0.33973(16) 0.33527(17) 0.0153(3) Uani 1 1 d .
C26 C 0.61771(17) 0.35110(18) 0.39297(18) 0.0184(4) Uani 1 1 d .
H26 H 0.5352 0.2941 0.3618 0.022 Uiso 1 1 calc R

loop_
_atom_site_aniso_label
_atom_site_aniso_U_11
_atom_site_aniso_U_22
_atom_site_aniso_U_33
_atom_site_aniso_U_23
_atom_site_aniso_U_13
_atom_site_aniso_U_12
Fe2 0.00872(12) 0.01436(13) 0.01328(15) 0.00871(11) 0.00259(10) 0.00178(9)
Fe1 0.01011(13) 0.01373(13) 0.01223(15) 0.00671(10) 0.00262(10) 0.00161(9)
Si2 0.0095(2) 0.0165(2) 0.0129(2) 0.00764(19) 0.00097(18) 0.00134(16)
Si3 0.0104(2) 0.0157(2) 0.0132(3) 0.00692(19) 0.00175(18) -0.00175(16)
Si4 0.0127(2) 0.0159(2) 0.0167(3) 0.0088(2) 0.00558(19) 0.00215(17)
Si1 0.0081(2) 0.0165(2) 0.0161(3) 0.0089(2) 0.00145(18) 0.00143(16)
C17 0.0135(7) 0.0138(7) 0.0185(9) 0.0098(7) 0.0055(7) 0.0025(6)
C6 0.0105(7) 0.0196(8) 0.0128(9) 0.0080(7) 0.0027(7) 0.0018(6)
C28 0.0164(8) 0.0164(8) 0.0133(9) 0.0065(7) 0.0030(7) 0.0005(6)
C29 0.0164(8) 0.0159(8) 0.0155(9) 0.0072(7) 0.0019(7) 0.0005(6)
C8 0.0096(7) 0.0205(8) 0.0153(9) 0.0055(7) 0.0038(7) 0.0004(6)
C13 0.0126(7) 0.0216(8) 0.0178(9) 0.0106(7) 0.0045(7) 0.0029(6)
C2 0.0176(8) 0.0222(8) 0.0173(9) 0.0138(8) 0.0060(7) 0.0039(7)
C15 0.0144(8) 0.0289(9) 0.0193(10) 0.0148(8) 0.0049(7) 0.0043(7)
C12 0.0125(7) 0.0208(8) 0.0173(9) 0.0098(7) 0.0040(7) 0.0021(6)
C23 0.0152(8) 0.0173(8) 0.0176(9) 0.0123(7) 0.0049(7) 0.0027(6)
C10 0.0146(8) 0.0220(8) 0.0172(9) 0.0126(7) 0.0041(7) 0.0032(6)
C1 0.0116(7) 0.0201(8) 0.0183(9) 0.0121(7) 0.0058(7) 0.0030(6)
C14 0.0233(9) 0.0197(8) 0.0228(11) 0.0115(8) -0.0019(8) -0.0004(7)
C9 0.0149(8) 0.0187(8) 0.0171(9) 0.0084(7) 0.0070(7) -0.0003(6)
C25 0.0178(8) 0.0262(9) 0.0203(10) 0.0152(8) 0.0099(7) 0.0118(7)
C16 0.0204(9) 0.0247(9) 0.0154(10) 0.0078(8) 0.0030(8) 0.0056(7)
C21 0.0152(8) 0.0190(8) 0.0214(10) 0.0139(8) 0.0081(7) 0.0028(6)
C11 0.0149(8) 0.0192(8) 0.0277(11) 0.0122(8) 0.0030(8) 0.0027(6)
C18 0.0116(7) 0.0189(8) 0.0181(10) 0.0124(7) 0.0031(7) 0.0040(6)
C31 0.0152(8) 0.0202(8) 0.0276(11) 0.0138(8) 0.0039(8) 0.0008(7)
C5 0.0156(8) 0.0224(8) 0.0204(10) 0.0127(8) 0.0106(7) 0.0082(7)
C7 0.0103(7) 0.0168(8) 0.0182(9) 0.0066(7) 0.0019(7) 0.0023(6)
C4 0.0236(9) 0.0195(8) 0.0137(9) 0.0053(7) 0.0100(8) 0.0050(7)
C20 0.0192(8) 0.0244(9) 0.0206(10) 0.0171(8) 0.0087(7) 0.0084(7)
C30 0.0296(10) 0.0256(9) 0.0150(10) 0.0063(8) 0.0113(8) 0.0078(8)
C19 0.0163(8) 0.0235(8) 0.0159(9) 0.0127(8) 0.0032(7) 0.0073(7)
C32 0.0196(9) 0.0295(10) 0.0335(12) 0.0198(9) 0.0069(8) 0.0098(8)
C27 0.0190(9) 0.0265(10) 0.0207(11) 0.0077(9) -0.0012(8) -0.0075(7)
C24 0.0214(9) 0.0173(8) 0.0232(10) 0.0124(8) 0.0047(8) 0.0058(7)
C3 0.0225(9) 0.0254(9) 0.0102(9) 0.0078(8) 0.0049(7) 0.0040(7)
C22 0.0134(7) 0.0212(8) 0.0145(9) 0.0123(7) 0.0029(7) 0.0036(6)
C26 0.0120(7) 0.0259(9) 0.0213(10) 0.0150(8) 0.0027(7) 0.0061(7)

loop_
_atom_type_symbol
_atom_type_description
_atom_type_scat_dispersion_real
_atom_type_scat_dispersion_imag
_atom_type_scat_source
C C 0.0033 0.0016 'International Tables Vol C Tables 4.2.6.8 and 6.1.1.4'
H H 0.0000 0.0000 'International Tables Vol C Tables 4.2.6.8 and 6.1.1.4'
Si Si 0.0817 0.0704 'International Tables Vol C Tables 4.2.6.8 and 6.1.1.4'
Fe Fe 0.3463 0.8444 'International Tables Vol C Tables 4.2.6.8 and 6.1.1.4'

loop_
_geom_angle_atom_site_label_1
_geom_angle_atom_site_label_2
_geom_angle_atom_site_label_3
_geom_angle
C22 Fe2 C17 88.90(8)
C22 Fe2 C26 42.22(8)
C17 Fe2 C26 109.62(8)
C22 Fe2 C21 109.56(8)
C17 Fe2 C21 42.20(8)
C26 Fe2 C21 100.39(7)
C22 Fe2 C18 110.41(8)
C17 Fe2 C18 41.93(7)
C26 Fe2 C18 147.44(8)
C21 Fe2 C18 69.15(7)
C22 Fe2 C23 42.07(7)
C17 Fe2 C23 110.34(8)
C26 Fe2 C23 69.33(7)
C21 Fe2 C23 147.41(8)
C18 Fe2 C23 102.37(7)
C22 Fe2 C24 70.26(8)
C17 Fe2 C24 150.81(8)
C26 Fe2 C24 68.54(7)
C21 Fe2 C24 164.30(8)
C18 Fe2 C24 126.18(7)
C23 Fe2 C24 40.72(8)
C22 Fe2 C25 70.26(8)
C17 Fe2 C25 149.88(8)
C26 Fe2 C25 40.62(8)
C21 Fe2 C25 124.09(8)
C18 Fe2 C25 166.29(7)
C23 Fe2 C25 68.55(8)
C24 Fe2 C25 40.38(7)
C22 Fe2 C20 149.72(7)
C17 Fe2 C20 70.19(8)
C26 Fe2 C20 123.98(8)
C21 Fe2 C20 40.54(8)
C18 Fe2 C20 68.44(8)
C23 Fe2 C20 166.26(7)
C24 Fe2 C20 136.40(9)
C25 Fe2 C20 118.32(8)
C22 Fe2 C19 150.85(8)
C17 Fe2 C19 70.03(8)
C26 Fe2 C19 164.05(8)
C21 Fe2 C19 68.25(7)
C18 Fe2 C19 40.65(8)
C23 Fe2 C19 126.29(7)
C24 Fe2 C19 119.97(7)
C25 Fe2 C19 136.43(8)
C20 Fe2 C19 40.23(7)
C22 Fe2 Si3 44.55(6)
C17 Fe2 Si3 44.37(5)
C26 Fe2 Si3 74.18(6)
C21 Fe2 Si3 73.98(6)
C18 Fe2 Si3 73.29(6)
C23 Fe2 Si3 73.45(6)
C24 Fe2 Si3 111.75(6)
C25 Fe2 Si3 112.12(6)
C20 Fe2 Si3 111.85(6)
C19 Fe2 Si3 111.44(6)
C1 Fe1 C6 88.82(8)
C1 Fe1 C5 42.03(7)
C6 Fe1 C5 109.87(8)
C1 Fe1 C10 109.20(7)
C6 Fe1 C10 41.89(7)
C5 Fe1 C10 100.74(8)
C1 Fe1 C2 42.16(7)
C6 Fe1 C2 110.18(8)
C5 Fe1 C2 69.08(8)
C10 Fe1 C2 146.98(7)
C1 Fe1 C7 110.14(8)
C6 Fe1 C7 42.06(7)
C5 Fe1 C7 147.43(7)
C10 Fe1 C7 69.32(8)
C2 Fe1 C7 101.84(8)
C1 Fe1 C4 69.98(8)
C6 Fe1 C4 150.17(7)
C5 Fe1 C4 40.57(8)
C10 Fe1 C4 124.99(8)
C2 Fe1 C4 68.01(8)
C7 Fe1 C4 165.36(8)
C1 Fe1 C3 70.14(8)
C6 Fe1 C3 150.33(7)
C5 Fe1 C3 68.33(8)
C10 Fe1 C3 164.96(8)
C2 Fe1 C3 40.43(8)
C7 Fe1 C3 125.47(8)
C4 Fe1 C3 40.08(8)
C1 Fe1 C9 149.62(7)
C6 Fe1 C9 69.74(7)
C5 Fe1 C9 124.82(8)
C10 Fe1 C9 40.71(7)
C2 Fe1 C9 165.79(8)
C7 Fe1 C9 68.18(8)
C4 Fe1 C9 119.56(8)
C3 Fe1 C9 137.07(7)
C1 Fe1 C8 150.60(8)
C6 Fe1 C8 69.86(7)
C5 Fe1 C8 164.54(8)
C10 Fe1 C8 68.34(8)
C2 Fe1 C8 126.06(8)
C7 Fe1 C8 40.64(7)
C4 Fe1 C8 136.78(7)
C3 Fe1 C8 120.00(8)
C9 Fe1 C8 39.89(8)
C1 Fe1 Si1 44.44(6)
C6 Fe1 Si1 44.38(5)
C5 Fe1 Si1 73.77(6)
C10 Fe1 Si1 73.20(5)
C2 Fe1 Si1 73.79(5)
C7 Fe1 Si1 73.67(5)
C4 Fe1 Si1 111.67(6)
C3 Fe1 Si1 111.68(5)
C9 Fe1 Si1 111.25(5)
C8 Fe1 Si1 111.54(5)
C13 Si2 C16 108.64(9)
C13 Si2 C15 106.74(9)
C16 Si2 C15 111.09(9)
C13 Si2 C14 107.67(8)
C16 Si2 C14 110.99(10)
C15 Si2 C14 111.51(10)
C28 Si3 C27 112.74(10)
C28 Si3 C17 108.83(8)
C27 Si3 C17 113.60(9)
C28 Si3 C22 109.00(8)
C27 Si3 C22 113.54(10)
C17 Si3 C22 98.12(8)
C28 Si3 Fe2 118.51(6)
C27 Si3 Fe2 128.74(8)
C17 Si3 Fe2 49.13(6)
C22 Si3 Fe2 49.01(6)
C29 Si4 C30 107.72(9)
C29 Si4 C31 107.10(9)
C30 Si4 C31 111.43(10)
C29 Si4 C32 108.65(9)
C30 Si4 C32 110.10(11)
C31 Si4 C32 111.68(9)
C12 Si1 C11 112.30(8)
C12 Si1 C6 109.37(8)
C11 Si1 C6 114.42(9)
C12 Si1 C1 109.39(9)
C11 Si1 C1 113.03(9)
C6 Si1 C1 97.34(8)
C12 Si1 Fe1 120.42(6)
C11 Si1 Fe1 127.28(6)
C6 Si1 Fe1 48.69(6)
C1 Si1 Fe1 48.65(5)
C18 C17 C21 104.81(17)
C18 C17 Si3 117.85(12)
C21 C17 Si3 118.83(13)
C18 C17 Fe2 69.41(10)
C21 C17 Fe2 69.19(11)
Si3 C17 Fe2 86.51(7)
C10 C6 C7 105.71(14)
C10 C6 Si1 117.91(14)
C7 C6 Si1 118.67(13)
C10 C6 Fe1 69.58(11)
C7 C6 Fe1 69.65(11)
Si1 C6 Fe1 86.93(8)
C29 C28 Si3 178.72(16)
C28 C29 Si4 176.73(16)
C9 C8 C7 108.05(15)
C9 C8 Fe1 70.05(11)
C7 C8 Fe1 67.83(11)
C12 C13 Si2 176.59(18)
C3 C2 C1 109.55(16)
C3 C2 Fe1 71.37(11)
C1 C2 Fe1 68.14(10)
C13 C12 Si1 177.3(2)
C24 C23 C22 109.40(16)
C24 C23 Fe2 71.02(11)
C22 C23 Fe2 68.36(10)
C9 C10 C6 109.09(15)
C9 C10 Fe1 71.65(11)
C6 C10 Fe1 68.53(10)
C5 C1 C2 104.91(15)
C5 C1 Si1 118.81(14)
C2 C1 Si1 118.65(15)
C5 C1 Fe1 69.55(10)
C2 C1 Fe1 69.70(10)
Si1 C1 Fe1 86.91(8)
C8 C9 C10 108.17(15)
C8 C9 Fe1 70.06(11)
C10 C9 Fe1 67.63(10)
C26 C25 C24 107.95(18)
C26 C25 Fe2 67.87(10)
C24 C25 Fe2 69.88(10)
C20 C21 C17 109.71(15)
C20 C21 Fe2 71.44(10)
C17 C21 Fe2 68.62(9)
C19 C18 C17 109.57(16)
C19 C18 Fe2 71.26(11)
C17 C18 Fe2 68.66(10)
C4 C5 C1 109.49(16)
C4 C5 Fe1 71.59(11)
C1 C5 Fe1 68.42(10)
C8 C7 C6 108.99(16)
C8 C7 Fe1 71.53(11)
C6 C7 Fe1 68.29(11)
C3 C4 C5 108.09(16)
C3 C4 Fe1 69.89(12)
C5 C4 Fe1 67.84(11)
C21 C20 C19 107.80(18)
C21 C20 Fe2 68.02(10)
C19 C20 Fe2 69.85(10)
C20 C19 C18 108.10(16)
C20 C19 Fe2 69.92(10)
C18 C19 Fe2 68.09(10)
C23 C24 C25 107.93(17)
C23 C24 Fe2 68.26(10)
C25 C24 Fe2 69.74(10)
C2 C3 C4 107.93(16)
C2 C3 Fe1 68.20(11)
C4 C3 Fe1 70.03(11)
C26 C22 C23 104.92(17)
C26 C22 Si3 118.83(13)
C23 C22 Si3 117.67(13)
C26 C22 Fe2 69.01(10)
C23 C22 Fe2 69.58(10)
Si3 C22 Fe2 86.44(7)
C25 C26 C22 109.78(16)
C25 C26 Fe2 71.51(10)
C22 C26 Fe2 68.77(10)

loop_
_geom_bond_atom_site_label_1
_geom_bond_atom_site_label_2
_geom_bond_distance
Fe2 C22 2.0206(18)
Fe2 C17 2.0242(19)
Fe2 C26 2.0239(17)
Fe2 C21 2.0320(17)
Fe2 C18 2.0342(18)
Fe2 C23 2.0372(18)
Fe2 C24 2.0739(18)
Fe2 C25 2.0721(19)
Fe2 C20 2.0774(18)
Fe2 C19 2.0764(17)
Fe2 Si3 2.6719(7)
Fe1 C1 2.0157(18)
Fe1 C6 2.017(2)
Fe1 C5 2.031(2)
Fe1 C10 2.0308(19)
Fe1 C2 2.0370(19)
Fe1 C7 2.035(2)
Fe1 C4 2.081(2)
Fe1 C3 2.079(2)
Fe1 C9 2.0844(19)
Fe1 C8 2.085(2)
Fe1 Si1 2.6810(6)
Si2 C13 1.8514(19)
Si2 C16 1.857(2)
Si2 C15 1.864(2)
Si2 C14 1.867(2)
Si3 C28 1.835(2)
Si3 C27 1.8567(19)
Si3 C17 1.8718(19)
Si3 C22 1.878(2)
Si4 C29 1.846(2)
Si4 C30 1.859(2)
Si4 C31 1.8654(19)
Si4 C32 1.866(2)
Si1 C12 1.8391(18)
Si1 C11 1.8553(19)
Si1 C6 1.8780(18)
Si1 C1 1.880(2)
C17 C18 1.452(2)
C17 C21 1.460(3)
C6 C10 1.447(3)
C6 C7 1.454(2)
C28 C29 1.221(3)
C8 C9 1.422(3)
C8 C7 1.431(2)
C13 C12 1.211(3)
C2 C3 1.423(3)
C2 C1 1.458(2)
C23 C24 1.431(3)
C23 C22 1.456(2)
C10 C9 1.432(2)
C1 C5 1.451(3)
C25 C26 1.423(3)
C25 C24 1.431(3)
C21 C20 1.424(3)
C18 C19 1.428(3)
C5 C4 1.426(3)
C4 C3 1.426(3)
C20 C19 1.428(3)
C22 C26 1.457(3)
